data_1506804
loop_
_publ_author_name
'Saitton, Stina'
'Del Tredici, Andria L.'
'Mohell, Nina'
'Vollinga, Roeland C.'
'Bostr\"om, Dan'
'Kihlberg, Jan'
'Luthman, Kristina'

_publ_section_title
;
 Design, synthesis and evaluation of a PLG tripeptidomimetic based on a
 pyridine scaffold.
;
_journal_issue 26
_journal_name_full 'Journal of medicinal chemistry'
_journal_page_first 6595
_journal_page_last 6602
_journal_paper_doi 10.1021/jm049484q
_journal_volume 47
_journal_year 2004
_chemical_absolute_configuration unk
_chemical_formula_moiety 'C19 H27 F N2 O3'
_chemical_formula_sum 'C19 H27 F N2 O3'
_chemical_formula_weight 350.43
_space_group_IT_number 19
_symmetry_cell_setting orthorhombic
_symmetry_Int_Tables_number 19
_symmetry_space_group_name_Hall 'P 2ac 2ab'
_symmetry_space_group_name_H-M 'P 21 21 21'
_atom_sites_solution_hydrogens difmap
_atom_sites_solution_primary direct
_atom_sites_solution_secondary difmap
_cell_angle_alpha 90.00
_cell_angle_beta 90.00
_cell_angle_gamma 90.00
_cell_formula_units_Z 4
_cell_length_a 9.9070(4)
_cell_length_b 10.0770(3)
_cell_length_c 19.6780(4)
_cell_measurement_reflns_used 10590
_cell_measurement_temperature 150(2)
_cell_measurement_theta_max 30.034
_cell_measurement_theta_min 3.134
_cell_volume 1964.51(11)
_computing_cell_refinement 'HKL Scalepack (Otwinowski & Minor 1997)'
_computing_data_collection 'Collect (Nonius B.V., 1999)'
_computing_data_reduction 'Denzo and Scalepack (Otwinowski & Minor, 1997)'
_computing_molecular_graphics 'ATOMS (Dowty, 2000)'
_computing_publication_material 'SHELXL-97 (Sheldrick, 1997) and local procedures'
_computing_structure_refinement 'SHELXL-97 (Sheldrick, 1997)'
_computing_structure_solution 'SIR97 (Altomare et al., 1999)'
_diffrn_ambient_temperature 150(2)
_diffrn_measured_fraction_theta_full 0.998
_diffrn_measured_fraction_theta_max 0.998
_diffrn_measurement_device_type 'Nonius KappaCCD'
_diffrn_measurement_method '\f and \w scans'
_diffrn_orient_matrix_type X=UH
_diffrn_orient_matrix_UB_11 -0.04953
_diffrn_orient_matrix_UB_12 0.08787
_diffrn_orient_matrix_UB_13 -0.00385
_diffrn_orient_matrix_UB_21 -0.00916
_diffrn_orient_matrix_UB_22 -0.00083
_diffrn_orient_matrix_UB_23 0.09881
_diffrn_orient_matrix_UB_31 0.04403
_diffrn_orient_matrix_UB_32 0.02501
_diffrn_orient_matrix_UB_33 0.00429
_diffrn_radiation_monochromator graphite
_diffrn_radiation_probe x-ray
_diffrn_radiation_type MoK\a
_diffrn_radiation_wavelength 0.71073
_diffrn_reflns_av_R_equivalents 0.0787
_diffrn_reflns_av_sigmaI/netI 0.0698
_diffrn_reflns_limit_h_max 12
_diffrn_reflns_limit_h_min -13
_diffrn_reflns_limit_k_max 14
_diffrn_reflns_limit_k_min -14
_diffrn_reflns_limit_l_max 27
_diffrn_reflns_limit_l_min -27
_diffrn_reflns_number 19281
_diffrn_reflns_theta_full 30.04
_diffrn_reflns_theta_max 30.04
_diffrn_reflns_theta_min 3.55
_diffrn_source 'fine-focus sealed tube'
_diffrn_source_type KappaCCD
_diffrn_standards_number 0
_exptl_absorpt_coefficient_mu 0.086
_exptl_absorpt_correction_type none
_exptl_crystal_colour colourless
_exptl_crystal_density_diffrn 1.185
_exptl_crystal_density_method 'not measured'
_exptl_crystal_description prismatic
_exptl_crystal_F_000 752
_exptl_crystal_size_max 0.45
_exptl_crystal_size_mid 0.15
_exptl_crystal_size_min 0.10
_refine_diff_density_max 0.177
_refine_diff_density_min -0.172
_refine_diff_density_rms 0.038
_refine_ls_abs_structure_details 'Flack H D (1983), '
_refine_ls_abs_structure_Flack -0.1(6)
_refine_ls_extinction_coef 0.0060(9)
_refine_ls_extinction_expression Fc^*^=kFc[1+0.001xFc^2^\l^3^/sin(2\q)]^-1/4^
_refine_ls_extinction_method SHELXL
_refine_ls_goodness_of_fit_ref 0.983
_refine_ls_hydrogen_treatment constr
_refine_ls_matrix_type full
_refine_ls_number_parameters 228
_refine_ls_number_reflns 5726
_refine_ls_number_restraints 0
_refine_ls_restrained_S_all 0.983
_refine_ls_R_factor_all 0.0668
_refine_ls_R_factor_gt 0.0423
_refine_ls_shift/su_max 0.001
_refine_ls_shift/su_mean 0.000
_refine_ls_structure_factor_coef Fsqd
_refine_ls_weighting_details 'calc w=1/[\s^2^(Fo^2^)+(0.0374P)^2^+0.0000P] where P=(Fo^2^+2Fc^2^)/3'
_refine_ls_weighting_scheme calc
_refine_ls_wR_factor_gt 0.0862
_refine_ls_wR_factor_ref 0.0939
_reflns_number_gt 4101
_reflns_number_total 5726
_reflns_threshold_expression >2sigma(I)
_cod_data_source_file jm049484qsi20040924_112704.cif
_cod_data_source_block PLG_Tripeptidomimetic
_cod_original_sg_symbol_H-M 'P 21 21 21 '
_cod_database_code 1506804

loop_
_symmetry_equiv_pos_as_xyz
'x, y, z'
'-x+1/2, -y, z+1/2'
'x+1/2, -y+1/2, -z'
'-x, y+1/2, -z+1/2'

loop_
_atom_site_label
_atom_site_type_symbol
_atom_site_fract_x
_atom_site_fract_y
_atom_site_fract_z
_atom_site_U_iso_or_equiv
_atom_site_adp_type
_atom_site_occupancy
_atom_site_symmetry_multiplicity
_atom_site_calc_flag
_atom_site_refinement_flags
O3 O 0.10365(11) -0.00381(9) 0.38143(4) 0.0364(2) Uani 1 1 d .
O2 O 0.02159(10) 0.19663(9) 0.41633(4) 0.0352(2) Uani 1 1 d .
O1 O 0.27870(9) 0.17248(9) 0.59506(4) 0.0322(2) Uani 1 1 d .
H1 H 0.3453 0.2233 0.5904 0.039 Uiso 1 1 calc R
C6 C 0.16213(13) 0.23265(13) 0.56603(6) 0.0281(3) Uani 1 1 d .
H6 H 0.1879 0.2762 0.5223 0.034 Uiso 1 1 calc R
C3 C 0.10225(14) 0.33655(13) 0.61340(6) 0.0293(3) Uani 1 1 d .
F1 F -0.06877(9) 0.65088(8) 0.61548(4) 0.0495(2) Uani 1 1 d .
C11 C 0.07050(14) 0.08714(13) 0.42849(6) 0.0304(3) Uani 1 1 d .
C7 C 0.05936(15) 0.12190(13) 0.55133(6) 0.0321(3) Uani 1 1 d .
H7 H -0.0318 0.1617 0.5435 0.038 Uiso 1 1 calc R
N2 N 0.09967(12) 0.04346(11) 0.49131(5) 0.0308(2) Uani 1 1 d .
N1 N -0.00178(13) 0.52623(13) 0.70334(6) 0.0445(3) Uani 1 1 d .
C1 C -0.00803(14) 0.53738(14) 0.63740(7) 0.0367(3) Uani 1 1 d .
C2 C 0.03834(14) 0.44998(13) 0.58821(6) 0.0305(3) Uani 1 1 d .
C4 C 0.11071(15) 0.31969(14) 0.68376(6) 0.0352(3) Uani 1 1 d .
H4 H 0.1525 0.2429 0.7023 0.042 Uiso 1 1 calc R
C10 C 0.13823(15) -0.09358(13) 0.50755(7) 0.0358(3) Uani 1 1 d .
H10A H 0.2257 -0.1171 0.4864 0.043 Uiso 1 1 calc R
H10B H 0.0685 -0.1572 0.4922 0.043 Uiso 1 1 calc R
C17 C 0.14285(16) 0.54725(14) 0.48084(7) 0.0372(3) Uani 1 1 d .
C16 C 0.02348(15) 0.47907(14) 0.51358(6) 0.0359(3) Uani 1 1 d .
H16A H -0.0573 0.5355 0.5071 0.043 Uiso 1 1 calc R
H16B H 0.0070 0.3944 0.4895 0.043 Uiso 1 1 calc R
C9 C 0.14888(19) -0.09175(15) 0.58479(7) 0.0460(4) Uani 1 1 d .
H9A H 0.1236 -0.1789 0.6042 0.055 Uiso 1 1 calc R
H9B H 0.2418 -0.0694 0.5994 0.055 Uiso 1 1 calc R
C14 C -0.06918(15) 0.03510(18) 0.29499(7) 0.0461(4) Uani 1 1 d .
H14A H -0.0856 0.0352 0.2459 0.055 Uiso 1 1 calc R
H14B H -0.1022 0.1183 0.3147 0.055 Uiso 1 1 calc R
H14C H -0.1167 -0.0398 0.3158 0.055 Uiso 1 1 calc R
C13 C 0.13667(18) -0.10331(15) 0.27600(7) 0.0457(4) Uani 1 1 d .
H13A H 0.2324 -0.1130 0.2876 0.055 Uiso 1 1 calc R
H13B H 0.1267 -0.0978 0.2265 0.055 Uiso 1 1 calc R
H13C H 0.0865 -0.1802 0.2930 0.055 Uiso 1 1 calc R
C15 C 0.16065(18) 0.14263(15) 0.28553(8) 0.0498(4) Uani 1 1 d .
H15A H 0.1594 0.1479 0.2358 0.060 Uiso 1 1 calc R
H15B H 0.2541 0.1352 0.3013 0.060 Uiso 1 1 calc R
H15C H 0.1196 0.2228 0.3047 0.060 Uiso 1 1 calc R
C18 C 0.25370(16) 0.58098(14) 0.51376(8) 0.0438(4) Uani 1 1 d .
H18A H 0.3253 0.6238 0.4903 0.053 Uiso 1 1 calc R
H18B H 0.2619 0.5625 0.5609 0.053 Uiso 1 1 calc R
C5 C 0.05831(16) 0.41455(16) 0.72568(7) 0.0456(4) Uani 1 1 d .
H5 H 0.0646 0.4010 0.7734 0.055 Uiso 1 1 calc R
C12 C 0.08164(15) 0.02212(14) 0.30834(6) 0.0363(3) Uani 1 1 d .
C19 C 0.1243(2) 0.57390(18) 0.40645(8) 0.0638(5) Uani 1 1 d .
H19A H 0.1995 0.6280 0.3898 0.077 Uiso 1 1 calc R
H19B H 0.0393 0.6216 0.3993 0.077 Uiso 1 1 calc R
H19C H 0.1220 0.4896 0.3817 0.077 Uiso 1 1 calc R
C8 C 0.04988(18) 0.01516(15) 0.60654(7) 0.0443(4) Uani 1 1 d .
H8A H 0.0751 0.0520 0.6514 0.053 Uiso 1 1 calc R
H8B H -0.0429 -0.0210 0.6093 0.053 Uiso 1 1 calc R

loop_
_atom_site_aniso_label
_atom_site_aniso_U_11
_atom_site_aniso_U_22
_atom_site_aniso_U_33
_atom_site_aniso_U_23
_atom_site_aniso_U_13
_atom_site_aniso_U_12
O3 0.0455(6) 0.0397(6) 0.0239(4) -0.0070(4) -0.0041(4) 0.0115(5)
O2 0.0362(5) 0.0385(5) 0.0310(5) -0.0050(4) -0.0031(4) 0.0095(5)
O1 0.0251(5) 0.0346(5) 0.0367(5) 0.0006(4) 0.0005(4) -0.0019(4)
C6 0.0281(7) 0.0351(7) 0.0211(6) -0.0002(5) 0.0006(5) -0.0003(6)
C3 0.0257(6) 0.0374(7) 0.0248(6) -0.0045(5) 0.0005(5) -0.0035(6)
F1 0.0442(6) 0.0378(5) 0.0665(5) -0.0048(4) 0.0047(4) 0.0081(4)
C11 0.0289(7) 0.0354(7) 0.0269(6) -0.0057(5) -0.0017(5) 0.0016(6)
C7 0.0319(8) 0.0416(7) 0.0227(6) -0.0063(5) 0.0032(5) -0.0050(6)
N2 0.0354(6) 0.0325(6) 0.0245(5) -0.0039(4) -0.0023(5) -0.0009(5)
N1 0.0383(7) 0.0537(8) 0.0414(7) -0.0147(6) 0.0069(6) 0.0023(6)
C1 0.0282(7) 0.0350(7) 0.0469(8) -0.0064(6) 0.0037(6) 0.0012(6)
C2 0.0246(6) 0.0358(7) 0.0310(6) -0.0027(5) -0.0004(5) -0.0028(6)
C4 0.0338(7) 0.0456(8) 0.0263(6) -0.0033(6) 0.0011(6) 0.0038(7)
C10 0.0370(8) 0.0328(7) 0.0375(7) 0.0030(6) -0.0025(6) -0.0036(6)
C17 0.0440(9) 0.0330(7) 0.0346(7) 0.0025(6) 0.0024(6) 0.0081(7)
C16 0.0366(8) 0.0365(7) 0.0346(7) 0.0006(6) -0.0064(6) 0.0026(7)
C9 0.0654(11) 0.0382(8) 0.0345(7) 0.0090(6) -0.0068(7) -0.0171(8)
C14 0.0420(9) 0.0670(10) 0.0294(7) -0.0099(7) -0.0053(6) 0.0115(8)
C13 0.0481(10) 0.0582(9) 0.0308(7) -0.0156(6) -0.0049(7) 0.0112(8)
C15 0.0522(11) 0.0566(10) 0.0406(8) 0.0014(7) 0.0090(8) 0.0068(8)
C18 0.0379(9) 0.0485(9) 0.0449(8) 0.0064(7) 0.0074(7) -0.0020(7)
C5 0.0422(9) 0.0641(10) 0.0304(7) -0.0091(7) 0.0025(6) 0.0054(8)
C12 0.0396(8) 0.0492(8) 0.0203(6) -0.0055(6) -0.0022(6) 0.0096(7)
C19 0.0767(14) 0.0737(13) 0.0410(9) 0.0139(8) -0.0016(9) 0.0056(11)
C8 0.0526(10) 0.0522(9) 0.0280(7) 0.0001(6) 0.0043(7) -0.0241(8)

loop_
_atom_type_symbol
_atom_type_description
_atom_type_scat_dispersion_real
_atom_type_scat_dispersion_imag
_atom_type_scat_source
C C 0.0033 0.0016 'International Tables Vol C Tables 4.2.6.8 and 6.1.1.4'
H H 0.0000 0.0000 'International Tables Vol C Tables 4.2.6.8 and 6.1.1.4'
F F 0.0171 0.0103 'International Tables Vol C Tables 4.2.6.8 and 6.1.1.4'
N N 0.0061 0.0033 'International Tables Vol C Tables 4.2.6.8 and 6.1.1.4'
O O 0.0106 0.0060 'International Tables Vol C Tables 4.2.6.8 and 6.1.1.4'

loop_
_geom_angle_atom_site_label_1
_geom_angle_atom_site_label_2
_geom_angle_atom_site_label_3
_geom_angle
C11 O3 C12 120.93(10)
C6 O1 H1 109.5
O1 C6 C3 111.31(10)
O1 C6 C7 107.66(10)
C3 C6 C7 110.87(10)
O1 C6 H6 109.0
C3 C6 H6 109.0
C7 C6 H6 109.0
C4 C3 C2 118.56(12)
C4 C3 C6 119.98(12)
C2 C3 C6 121.46(11)
O2 C11 N2 123.94(11)
O2 C11 O3 125.08(11)
N2 C11 O3 110.98(11)
N2 C7 C8 102.01(11)
N2 C7 C6 111.10(10)
C8 C7 C6 114.62(11)
N2 C7 H7 109.6
C8 C7 H7 109.6
C6 C7 H7 109.6
C11 N2 C10 124.36(10)
C11 N2 C7 120.16(11)
C10 N2 C7 113.57(10)
C1 N1 C5 114.69(12)
N1 C1 F1 114.10(12)
N1 C1 C2 128.62(14)
F1 C1 C2 117.28(12)
C1 C2 C3 114.95(12)
C1 C2 C16 121.67(13)
C3 C2 C16 123.36(12)
C5 C4 C3 119.39(13)
C5 C4 H4 120.3
C3 C4 H4 120.3
N2 C10 C9 102.93(11)
N2 C10 H10A 111.2
C9 C10 H10A 111.2
N2 C10 H10B 111.2
C9 C10 H10B 111.2
H10A C10 H10B 109.1
C18 C17 C19 122.35(15)
C18 C17 C16 123.98(13)
C19 C17 C16 113.67(14)
C2 C16 C17 115.34(11)
C2 C16 H16A 108.4
C17 C16 H16A 108.4
C2 C16 H16B 108.4
C17 C16 H16B 108.4
H16A C16 H16B 107.5
C8 C9 C10 104.18(12)
C8 C9 H9A 110.9
C10 C9 H9A 110.9
C8 C9 H9B 110.9
C10 C9 H9B 110.9
H9A C9 H9B 108.9
C12 C14 H14A 109.5
C12 C14 H14B 109.5
H14A C14 H14B 109.5
C12 C14 H14C 109.5
H14A C14 H14C 109.5
H14B C14 H14C 109.5
C12 C13 H13A 109.5
C12 C13 H13B 109.5
H13A C13 H13B 109.5
C12 C13 H13C 109.5
H13A C13 H13C 109.5
H13B C13 H13C 109.5
C12 C15 H15A 109.5
C12 C15 H15B 109.5
H15A C15 H15B 109.5
C12 C15 H15C 109.5
H15A C15 H15C 109.5
H15B C15 H15C 109.5
C17 C18 H18A 120.0
C17 C18 H18B 120.0
H18A C18 H18B 120.0
N1 C5 C4 123.78(13)
N1 C5 H5 118.1
C4 C5 H5 118.1
O3 C12 C15 110.75(11)
O3 C12 C13 102.00(11)
C15 C12 C13 111.01(12)
O3 C12 C14 109.14(11)
C15 C12 C14 112.80(13)
C13 C12 C14 110.61(13)
C17 C19 H19A 109.5
C17 C19 H19B 109.5
H19A C19 H19B 109.5
C17 C19 H19C 109.5
H19A C19 H19C 109.5
H19B C19 H19C 109.5
C9 C8 C7 104.99(11)
C9 C8 H8A 110.7
C7 C8 H8A 110.7
C9 C8 H8B 110.7
C7 C8 H8B 110.7
H8A C8 H8B 108.8

loop_
_geom_bond_atom_site_label_1
_geom_bond_atom_site_label_2
_geom_bond_distance
O3 C11 1.3436(15)
O3 C12 1.4780(15)
O2 C11 1.2287(15)
O1 C6 1.4239(15)
O1 H1 0.8400
C6 C3 1.5221(17)
C6 C7 1.5382(18)
C6 H6 1.0000
C3 C4 1.3974(16)
C3 C2 1.3976(19)
F1 C1 1.3625(16)
C11 N2 1.3435(16)
C7 N2 1.4762(15)
C7 C8 1.5318(19)
C7 H7 1.0000
N2 C10 1.4680(16)
N1 C1 1.3039(18)
N1 C5 1.3469(19)
C1 C2 1.3871(19)
C2 C16 1.5046(18)
C4 C5 1.3651(19)
C4 H4 0.9500
C10 C9 1.5238(18)
C10 H10A 0.9900
C10 H10B 0.9900
C17 C18 1.320(2)
C17 C19 1.500(2)
C17 C16 1.512(2)
C16 H16A 0.9900
C16 H16B 0.9900
C9 C8 1.519(2)
C9 H9A 0.9900
C9 H9B 0.9900
C14 C12 1.523(2)
C14 H14A 0.9800
C14 H14B 0.9800
C14 H14C 0.9800
C13 C12 1.5165(19)
C13 H13A 0.9800
C13 H13B 0.9800
C13 H13C 0.9800
C15 C12 1.513(2)
C15 H15A 0.9800
C15 H15B 0.9800
C15 H15C 0.9800
C18 H18A 0.9500
C18 H18B 0.9500
C5 H5 0.9500
C19 H19A 0.9800
C19 H19B 0.9800
C19 H19C 0.9800
C8 H8A 0.9900
C8 H8B 0.9900

loop_
_cod_related_entry_id
_cod_related_entry_database
_cod_related_entry_code
1 ChemSpider 9420075
